data_2016186
loop_
_publ_author_name
'Kal, Subhadeep'
'Stoyanov, Emil'
'Groy, Thomas L.'
'H\"aussermann, Ulrich'

_publ_section_title
;
 SrZn~11~: a new binary compound with the BaCd~11~ structure
;
_journal_coeditor_code FA3104
_journal_issue 10
_journal_name_full 'Acta Crystallographica Section C'
_journal_page_first i96
_journal_page_last i98
_journal_paper_doi 10.1107/S0108270107041972
_journal_volume 63
_journal_year 2007
_chemical_formula_iupac 'Sr Zn11'
_chemical_formula_moiety 'Zn11 , Sr'
_chemical_formula_sum 'Sr Zn11'
_chemical_formula_weight 806.69
_chemical_name_systematic
;
strontium undecazinc
;
_space_group_IT_number 141
_symmetry_cell_setting tetragonal
_symmetry_space_group_name_Hall 'I 4bw 2bw -1bw'
_symmetry_space_group_name_H-M 'I 41/a m d :1'
_atom_sites_solution_primary direct
_atom_sites_solution_secondary difmap
_audit_creation_method SHELXL97
_cell_angle_alpha 90.00
_cell_angle_beta 90.00
_cell_angle_gamma 90.00
_cell_formula_units_Z 4
_cell_length_a 10.749(3)
_cell_length_b 10.749(3)
_cell_length_c 6.899(4)
_cell_measurement_reflns_used 843
_cell_measurement_temperature 298(2)
_cell_measurement_theta_max 53.848
_cell_measurement_theta_min 7.016
_cell_volume 797.1(6)
_computing_cell_refinement 'SAINT (Bruker, 2003)'
_computing_data_collection 'SMART (Bruker, 2003)'
_computing_data_reduction 'SAINT (Bruker, 2003)'
_computing_molecular_graphics 'DIAMOND (Brandenburg, 2006)'
_computing_publication_material 'SHELXTL (Sheldrick, 2003b)'
_computing_structure_refinement 'SHELXL97 (Sheldrick, 1997)'
_computing_structure_solution 'SHELXS97 (Sheldrick, 1997)'
_diffrn_ambient_temperature 298(2)
_diffrn_measured_fraction_theta_full 0.996
_diffrn_measured_fraction_theta_max 0.996
_diffrn_measurement_device_type 'Bruker SMART APEX'
_diffrn_measurement_method \w
_diffrn_radiation_monochromator graphite
_diffrn_radiation_source 'fine-focus sealed tube'
_diffrn_radiation_type MoK\a
_diffrn_radiation_wavelength 0.71073
_diffrn_reflns_av_R_equivalents 0.1133
_diffrn_reflns_av_sigmaI/netI 0.0465
_diffrn_reflns_limit_h_max 13
_diffrn_reflns_limit_h_min -13
_diffrn_reflns_limit_k_max 13
_diffrn_reflns_limit_k_min -13
_diffrn_reflns_limit_l_max 8
_diffrn_reflns_limit_l_min -8
_diffrn_reflns_number 3644
_diffrn_reflns_theta_full 27.53
_diffrn_reflns_theta_max 27.53
_diffrn_reflns_theta_min 3.51
_diffrn_standards_decay_% 0.00
_exptl_absorpt_coefficient_mu 38.970
_exptl_absorpt_correction_T_max 0.101
_exptl_absorpt_correction_T_min 0.075
_exptl_absorpt_correction_type empirical
_exptl_absorpt_process_details '(SADABS; Sheldrick, 2003a)'
_exptl_crystal_colour 'metallic grey'
_exptl_crystal_density_diffrn 6.722
_exptl_crystal_density_method 'not measured'
_exptl_crystal_description block
_exptl_crystal_F_000 1472
_exptl_crystal_size_max 0.09
_exptl_crystal_size_mid 0.06
_exptl_crystal_size_min 0.06
_refine_diff_density_max 1.039
_refine_diff_density_min -1.212
_refine_ls_extinction_method none
_refine_ls_goodness_of_fit_ref 1.084
_refine_ls_matrix_type full
_refine_ls_number_parameters 18
_refine_ls_number_reflns 258
_refine_ls_number_restraints 0
_refine_ls_restrained_S_all 1.084
_refine_ls_R_factor_all 0.0481
_refine_ls_R_factor_gt 0.0341
_refine_ls_shift/su_max 0.000
_refine_ls_shift/su_mean 0.000
_refine_ls_structure_factor_coef Fsqd
_refine_ls_weighting_details 'calc w = 1/[s^2^(Fo^2^)+(0.0305P)^2^] where P=(Fo^2^+2Fc^2^)/3'
_refine_ls_weighting_scheme calc
_refine_ls_wR_factor_gt 0.0724
_refine_ls_wR_factor_ref 0.0766
_reflns_number_gt 214
_reflns_number_total 258
_reflns_threshold_expression I>2\s(I)
_cod_data_source_file fa3104.cif
_cod_data_source_block I
_cod_original_sg_symbol_Hall '-I 4bd 2'
_cod_original_sg_symbol_H-M 'I 41/a m d'
_cod_database_code 2016186
_cod_database_fobs_code 2016186

loop_
_symmetry_equiv_pos_as_xyz
'x, y, z'
'-x+1/2, -y+1/2, z+1/2'
'-y, x+1/2, z+1/4'
'y+1/2, -x, z+3/4'
'-x+1/2, y, -z+3/4'
'x, -y+1/2, -z+1/4'
'y+1/2, x+1/2, -z+1/2'
'-y, -x, -z'
'-x, -y+1/2, -z+1/4'
'x+1/2, y, -z+3/4'
'y, -x, -z'
'-y+1/2, x+1/2, -z+1/2'
'x+1/2, -y+1/2, z+1/2'
'-x, y, z'
'-y+1/2, -x, z+3/4'
'y, x+1/2, z+1/4'
'x+1/2, y+1/2, z+1/2'
'-x+1, -y+1, z+1'
'-y+1/2, x+1, z+3/4'
'y+1, -x+1/2, z+5/4'
'-x+1, y+1/2, -z+5/4'
'x+1/2, -y+1, -z+3/4'
'y+1, x+1, -z+1'
'-y+1/2, -x+1/2, -z+1/2'
'-x+1/2, -y+1, -z+3/4'
'x+1, y+1/2, -z+5/4'
'y+1/2, -x+1/2, -z+1/2'
'-y+1, x+1, -z+1'
'x+1, -y+1, z+1'
'-x+1/2, y+1/2, z+1/2'
'-y+1, -x+1/2, z+5/4'
'y+1/2, x+1, z+3/4'

loop_
_atom_site_type_symbol
_atom_site_label
_atom_site_fract_x
_atom_site_fract_y
_atom_site_fract_z
_atom_site_U_iso_or_equiv
_atom_site_adp_type
_atom_site_calc_flag
_atom_site_refinement_flags
_atom_site_occupancy
Sr Sr1 0.0000 0.0000 0.0000 0.0126(5) Uani d S 1
Zn Zn1 0.0000 0.0000 0.5000 0.0191(7) Uani d S 1
Zn Zn2 0.0000 0.2500 0.6250 0.0168(5) Uani d S 1
Zn Zn3 0.12224(10) 0.20651(9) 0.30640(14) 0.0158(3) Uani d . 1

loop_
_atom_site_aniso_label
_atom_site_aniso_U_11
_atom_site_aniso_U_22
_atom_site_aniso_U_33
_atom_site_aniso_U_12
_atom_site_aniso_U_13
_atom_site_aniso_U_23
Sr1 0.0131(7) 0.0131(7) 0.0115(11) 0.000 0.000 0.000
Zn1 0.0188(10) 0.0188(10) 0.0196(15) 0.000 0.000 0.000
Zn2 0.0121(10) 0.0263(12) 0.0119(10) 0.000 0.000 -0.0026(8)
Zn3 0.0160(6) 0.0176(6) 0.0139(5) 0.0008(4) 0.0016(4) -0.0013(4)

loop_
_atom_type_symbol
_atom_type_description
_atom_type_scat_dispersion_real
_atom_type_scat_dispersion_imag
_atom_type_scat_source
Zn Zn 0.2839 1.4301 'International Tables Vol C Tables 4.2.6.8 and 6.1.1.4'
Sr Sr -1.5307 3.2498 'International Tables Vol C Tables 4.2.6.8 and 6.1.1.4'

loop_
_geom_angle_atom_site_label_1
_geom_angle_atom_site_label_2
_geom_angle_atom_site_label_3
_geom_angle_site_symmetry_1
_geom_angle_site_symmetry_3
_geom_angle
Zn3 Sr1 Zn3 8 14 113.69(3)
Zn3 Sr1 Zn3 8 28_444 46.41(4)
Zn3 Sr1 Zn3 14 28_444 82.95(5)
Zn3 Sr1 Zn3 14 29_444 101.33(5)
Zn3 Sr1 Zn3 28_444 29_444 157.85(4)
Zn3 Sr1 Zn3 28_444 23_444 83.46(4)
Zn3 Sr1 Zn3 8 21_444 46.58(3)
Zn3 Sr1 Zn3 14 21_444 122.12(3)
Zn3 Sr1 Zn3 28_444 21_444 92.029(19)
Zn3 Sr1 Zn3 29_444 21_444 67.15(3)
Zn3 Sr1 Zn3 23_444 21_444 122.95(4)
Zn3 Sr1 Zn3 18_444 21_444 46.43(4)
Zn3 Sr1 Zn3 11 21_444 79.699(16)
Zn3 Sr1 Zn3 . 21_444 146.38(2)
Zn3 Sr1 Zn3 21_444 19_544 135.53(3)
Zn3 Sr1 Zn3 21_444 6 167.01(3)
Zn3 Sr1 Zn3 19_544 6 46.53(3)
Zn2 Zn1 Zn2 4_454 . 95.357(7)
Zn2 Zn1 Zn2 4_454 19_544 144.42(2)
Zn2 Zn1 Zn3 4_454 23_445 150.24(2)
Zn2 Zn1 Zn3 . 23_445 55.17(2)
Zn2 Zn1 Zn3 19_544 23_445 54.05(3)
Zn2 Zn1 Zn3 18_444 23_445 106.87(3)
Zn3 Zn1 Zn3 23_445 18_444 154.52(4)
Zn2 Zn1 Zn3 4_454 29_444 106.87(2)
Zn3 Zn1 Zn3 23_445 29_444 102.21(2)
Zn3 Zn1 Zn3 18_444 29_444 53.79(4)
Zn3 Zn1 Zn3 29_444 11_556 61.32(5)
Zn3 Zn1 Zn3 23_445 8_556 125.25(5)
Zn3 Zn1 Zn3 11_556 8_556 99.67(4)
Zn3 Zn2 Zn3 14 9_556 119.37(6)
Zn3 Zn2 Zn3 6_556 9_556 60.63(6)
Zn3 Zn2 Zn3 14 28_445 68.61(4)
Zn3 Zn2 Zn3 6_556 28_445 111.39(4)
Zn3 Zn2 Zn3 9_556 28_445 61.31(3)
Zn3 Zn2 Zn3 . 28_445 118.69(3)
Zn3 Zn2 Zn3 28_445 31_454 66.40(4)
Zn3 Zn2 Zn3 20_454 31_454 113.60(4)
Zn3 Zn2 Zn1 14 . 64.59(2)
Zn3 Zn2 Zn1 6_556 . 115.41(2)
Zn3 Zn2 Zn1 28_445 . 64.00(2)
Zn3 Zn2 Zn1 20_454 . 116.00(2)
Zn3 Zn2 Sr1 14 3 62.86(3)
Zn3 Zn2 Sr1 6_556 3 117.14(3)
Zn3 Zn2 Sr1 28_445 3 119.78(2)
Zn3 Zn2 Sr1 20_454 3 60.22(2)
Zn1 Zn2 Sr1 . 3 118.30(3)
Zn1 Zn2 Sr1 3 3 61.70(3)
Zn2 Zn3 Zn3 . 14 59.68(3)
Zn2 Zn3 Zn2 . 19_544 105.13(4)
Zn3 Zn3 Zn2 14 19_544 121.18(2)
Zn2 Zn3 Zn3 . 6 136.73(5)
Zn2 Zn3 Zn3 19_544 6 117.38(5)
Zn2 Zn3 Zn3 . 19_544 161.94(4)
Zn3 Zn3 Zn3 14 19_544 133.38(3)
Zn2 Zn3 Zn3 19_544 19_544 58.43(4)
Zn3 Zn3 Zn3 6 19_544 61.02(4)
Zn2 Zn3 Zn3 . 20_454 60.26(4)
Zn3 Zn3 Zn3 14 20_454 109.75(3)
Zn2 Zn3 Zn3 19_544 20_454 106.56(3)
Zn3 Zn3 Zn3 6 20_454 111.25(6)
Zn3 Zn3 Zn3 19_544 20_454 114.46(3)
Zn2 Zn3 Zn3 . 24 117.52(5)
Zn3 Zn3 Zn3 14 24 132.647(12)
Zn2 Zn3 Zn3 19_544 24 105.50(2)
Zn3 Zn3 Zn3 6 24 59.64(3)
Zn3 Zn3 Zn3 19_544 24 65.12(4)
Zn3 Zn3 Zn3 20_454 24 59.34(6)
Zn2 Zn3 Zn1 . . 61.36(3)
Zn3 Zn3 Zn1 14 . 63.11(2)
Zn2 Zn3 Zn1 19_544 . 60.84(2)
Zn3 Zn3 Zn1 6 . 134.28(5)
Zn3 Zn3 Zn1 19_544 . 110.38(5)
Zn3 Zn3 Zn1 20_454 . 112.45(4)
Zn3 Zn3 Zn1 24 . 162.91(4)
Zn2 Zn3 Zn3 . 5 101.66(5)
Zn3 Zn3 Zn3 14 5 160.99(4)
Zn2 Zn3 Zn3 19_544 5 56.80(2)
Zn3 Zn3 Zn3 6 5 107.77(4)
Zn3 Zn3 Zn3 19_544 5 63.92(5)
Zn3 Zn3 Zn3 20_454 5 58.05(4)
Zn3 Zn3 Zn3 24 5 56.82(2)
Zn1 Zn3 Zn3 . 5 106.13(4)
Zn2 Zn3 Zn3 . 23_445 56.49(4)
Zn3 Zn3 Zn3 14 23_445 107.80(3)
Zn2 Zn3 Zn3 19_544 23_445 54.90(3)
Zn3 Zn3 Zn3 6 23_445 162.11(2)
Zn3 Zn3 Zn3 19_544 23_445 105.48(6)
Zn3 Zn3 Zn3 20_454 23_445 61.73(4)
Zn3 Zn3 Zn3 24 23_445 104.97(4)
Zn1 Zn3 Zn3 . 23_445 59.34(2)
Zn3 Zn3 Zn3 5 23_445 54.35(3)
Zn2 Zn3 Sr1 . . 117.12(4)
Zn3 Zn3 Sr1 14 . 66.797(19)
Zn2 Zn3 Sr1 19_544 . 76.12(3)
Zn3 Zn3 Sr1 6 . 68.85(5)
Zn3 Zn3 Sr1 19_544 . 68.76(4)
Zn3 Zn3 Sr1 20_454 . 176.52(4)
Zn3 Zn3 Sr1 24 . 122.43(6)
Zn1 Zn3 Sr1 . . 66.71(4)
Zn3 Zn3 Sr1 5 . 125.38(3)
Zn3 Zn3 Sr1 23_445 . 119.24(4)
Zn2 Zn3 Sr1 . 3 74.81(3)
Zn3 Zn3 Sr1 14 3 67.542(17)
Zn2 Zn3 Sr1 19_544 3 170.21(4)
Zn3 Zn3 Sr1 6 3 64.73(4)
Zn3 Zn3 Sr1 19_544 3 119.97(3)
Zn3 Zn3 Sr1 20_454 3 64.66(4)
Zn3 Zn3 Sr1 24 3 66.734(17)
Zn1 Zn3 Sr1 . 3 125.46(3)
Zn3 Zn3 Sr1 5 3 113.455(17)
Zn3 Zn3 Sr1 23_445 3 119.95(4)
Sr1 Zn3 Sr1 . 3 112.85(3)

loop_
_geom_bond_atom_site_label_1
_geom_bond_atom_site_label_2
_geom_bond_site_symmetry_2
_geom_bond_distance
_geom_bond_publ_flag
Sr1 Zn3 8 3.3350(14) y
Sr1 Zn3 21_444 3.4396(14) y
Zn2 Sr1 3 3.7302(12) y
Zn1 Zn2 4_454 2.8223(8) y
Zn1 Zn3 23_445 2.9048(12) y
Zn2 Zn3 14 2.6031(15) y
Zn2 Zn3 28_445 2.6528(13) y
Zn3 Zn3 14 2.628(2) y
Zn3 Zn3 6 2.672(2) y
Zn3 Zn3 20_454 2.6803(14) y
Zn3 Zn3 24 2.717(2) y
Zn3 Zn3 5 2.905(2) y
Zn3 Zn3 23_445 2.963(2) y
